data_4502188
loop_
_publ_author_name
'Sun, Ya-guang'
'Gu, Xiao-fu'
'Ding, Fu'
'Smet, Philippe F.'
'Gao, En-jun'
'Poelman, Dirk'
'Verpoort, Francis'

_publ_section_title
;
 Synthesis, Crystal Structures, and Properties of Novel Heterometallic
 La/Pr&#x2212;Cu&#x2212;K and Sm/Eu/Tb&#x2212;Cu Coordination Polymers
;
_journal_issue 3
_journal_name_full 'Crystal Growth &amp; Design'
_journal_page_first 1059
_journal_paper_doi 10.1021/cg900299v
_journal_volume 10
_journal_year 2010
_chemical_formula_sum 'C28 H30 Cu N4 O25 Tb2'
_chemical_formula_weight 1203.94
_chemical_name_systematic
; 
 ? 
;
_space_group_IT_number 2
_symmetry_cell_setting triclinic
_symmetry_space_group_name_Hall '-P 1'
_symmetry_space_group_name_H-M 'P -1'
_atom_sites_solution_hydrogens geom
_atom_sites_solution_primary direct
_atom_sites_solution_secondary difmap
_audit_creation_method SHELXL-97
_cell_angle_alpha 75.677(2)
_cell_angle_beta 76.062(2)
_cell_angle_gamma 78.296(2)
_cell_formula_units_Z 1
_cell_length_a 7.7483(12)
_cell_length_b 9.3676(14)
_cell_length_c 13.239(2)
_cell_measurement_reflns_used 3763
_cell_measurement_temperature 294(2)
_cell_measurement_theta_max 26.41
_cell_measurement_theta_min 2.50
_cell_volume 893.1(2)
_computing_cell_refinement 'Bruker SMART'
_computing_data_collection 'Bruker SMART'
_computing_data_reduction 'Bruker SAINT'
_computing_molecular_graphics 'Bruker SHELXTL'
_computing_publication_material 'Bruker SHELXTL'
_computing_structure_refinement 'SHELXL-97 (Sheldrick, 1997)'
_computing_structure_solution 'SHELXS-97 (Sheldrick, 1990)'
_diffrn_ambient_temperature 294(2)
_diffrn_measured_fraction_theta_full 0.983
_diffrn_measured_fraction_theta_max 0.983
_diffrn_measurement_device_type 'CCD area detector'
_diffrn_measurement_method 'phi and omega scans'
_diffrn_radiation_monochromator graphite
_diffrn_radiation_source 'fine-focus sealed tube'
_diffrn_radiation_type MoK\a
_diffrn_radiation_wavelength 0.71073
_diffrn_reflns_av_R_equivalents 0.0178
_diffrn_reflns_av_sigmaI/netI 0.0345
_diffrn_reflns_limit_h_max 8
_diffrn_reflns_limit_h_min -9
_diffrn_reflns_limit_k_max 10
_diffrn_reflns_limit_k_min -11
_diffrn_reflns_limit_l_max 16
_diffrn_reflns_limit_l_min -13
_diffrn_reflns_number 5103
_diffrn_reflns_theta_full 26.42
_diffrn_reflns_theta_max 26.42
_diffrn_reflns_theta_min 2.27
_exptl_absorpt_coefficient_mu 4.615
_exptl_absorpt_correction_T_max 1.000000
_exptl_absorpt_correction_T_min 0.512519
_exptl_absorpt_correction_type multi-scan
_exptl_absorpt_process_details SADABS
_exptl_crystal_density_diffrn 2.239
_exptl_crystal_density_meas ?
_exptl_crystal_density_method 'not measured'
_exptl_crystal_F_000 585
_exptl_crystal_size_max 0.20
_exptl_crystal_size_mid 0.16
_exptl_crystal_size_min 0.10
_refine_diff_density_max 0.987
_refine_diff_density_min -1.372
_refine_diff_density_rms 0.128
_refine_ls_extinction_method none
_refine_ls_goodness_of_fit_ref 1.014
_refine_ls_hydrogen_treatment constr
_refine_ls_matrix_type full
_refine_ls_number_parameters 286
_refine_ls_number_reflns 3616
_refine_ls_number_restraints 6
_refine_ls_restrained_S_all 1.014
_refine_ls_R_factor_all 0.0298
_refine_ls_R_factor_gt 0.0265
_refine_ls_shift/su_max 0.001
_refine_ls_shift/su_mean 0.000
_refine_ls_structure_factor_coef Fsqd
_refine_ls_weighting_details 'calc w=1/[\s^2^(Fo^2^)+(0.0410P)^2^+0.8952P] where P=(Fo^2^+2Fc^2^)/3'
_refine_ls_weighting_scheme calc
_refine_ls_wR_factor_gt 0.0663
_refine_ls_wR_factor_ref 0.0682
_reflns_number_gt 3333
_reflns_number_total 3616
_reflns_threshold_expression >2sigma(I)
_cod_data_source_file cg900299v_si_005.cif
_cod_data_source_block 60722b
_cod_depositor_comments
;
The following automatic conversions were performed:

'_symmetry_cell_setting' value 'Triclinic' changed to 'triclinic'
according to /home/saulius/struct/CIF-dictionaries/cif_core.dic
dictionary named 'cif_core.dic' version 2.4.2 from
2011-04-26.

'_exptl_absorpt_correction_type' value 'MULTI-SCAN'
changed to 'multi-scan' according to
/home/saulius/struct/CIF-dictionaries/cif_core.dic dictionary named
'cif_core.dic' version 2.4.2 from
2011-04-26.

'_refine_ls_hydrogen_treatment' value 'CONSTR' changed
to 'constr' according to
/home/saulius/struct/CIF-dictionaries/cif_core.dic dictionary named
'cif_core.dic' version 2.4.2 from 2011-04-26.

Automatic conversion script
Id: cif_fix_values 1715 2011-07-08 13:25:40Z adriana 

The following automatic conversions were performed:

'_exptl_crystal_density_meas' value 'NONE' was changed to '?' - the
value is perceived as not measured.

Automatic conversion script
Id: cif_fix_values 3008 2015-01-20 13:52:24Z robertas 
;
_cod_original_sg_symbol_H-M P-1
_cod_database_code 4502188

loop_
_symmetry_equiv_pos_as_xyz
'x, y, z'
'-x, -y, -z'

loop_
_atom_site_label
_atom_site_type_symbol
_atom_site_fract_x
_atom_site_fract_y
_atom_site_fract_z
_atom_site_U_iso_or_equiv
_atom_site_adp_type
_atom_site_occupancy
_atom_site_symmetry_multiplicity
_atom_site_calc_flag
_atom_site_refinement_flags
_atom_site_disorder_assembly
_atom_site_disorder_group
Tb1 Tb 1.05045(2) 0.55331(2) 0.701876(14) 0.01787(8) Uani 1 1 d . . .
Cu1 Cu 0.0000 1.0000 1.0000 0.02695(17) Uani 1 2 d S . .
O1 O 1.1988(4) 0.6073(3) 0.5225(2) 0.0307(7) Uani 1 1 d . . .
O2 O 1.3906(5) 0.7296(4) 0.3919(3) 0.0446(9) Uani 1 1 d . . .
O3 O 0.9670(4) 1.1466(3) 0.8066(2) 0.0306(7) Uani 1 1 d . . .
O4 O 1.1201(4) 1.3061(3) 0.6798(3) 0.0326(7) Uani 1 1 d . . .
O5 O 0.8033(4) 0.7330(3) 0.7565(2) 0.0241(6) Uani 1 1 d . A .
O6 O 0.5451(11) 0.6963(10) 0.7248(7) 0.0358(19) Uani 0.50 1 d P A 1
O6' O 0.5556(11) 0.6335(12) 0.7851(10) 0.059(3) Uani 0.50 1 d P A 2
O7 O 0.0530(4) 1.1822(3) 1.0241(2) 0.0286(7) Uani 1 1 d . . .
O8 O 0.2617(4) 1.3314(3) 0.9728(3) 0.0318(7) Uani 1 1 d . . .
O9 O 0.8577(5) 0.4155(4) 0.8470(3) 0.0403(9) Uani 1 1 d . . .
H9A H 0.7952 0.4566 0.8973 0.048 Uiso 1 1 d R . .
H9B H 0.8519 0.3255 0.8480 0.048 Uiso 1 1 d R . .
O10 O 1.1129(4) 0.5984(3) 0.8602(2) 0.0278(6) Uani 1 1 d . . .
H10A H 1.1477 0.6796 0.8584 0.033 Uiso 1 1 d R . .
H10B H 1.1002 0.5332 0.9178 0.033 Uiso 1 1 d R . .
O11 O 0.8264(4) 0.5544(4) 0.6105(3) 0.0357(8) Uani 1 1 d . . .
H11A H 0.7937 0.6321 0.5663 0.043 Uiso 1 1 d R . .
H11B H 0.7777 0.4769 0.6215 0.043 Uiso 1 1 d R . .
O12 O 1.3625(4) 0.4748(4) 0.7106(3) 0.0343(7) Uani 1 1 d . . .
H12A H 1.4339 0.5387 0.6932 0.041 Uiso 1 1 d R . .
H12B H 1.4016 0.3830 0.7311 0.041 Uiso 1 1 d R . .
N1 N 1.1454(4) 0.8118(4) 0.6377(3) 0.0202(7) Uani 1 1 d . . .
N2 N 0.2577(4) 0.9757(4) 0.9287(3) 0.0230(7) Uani 1 1 d . A .
C1 C 1.2818(6) 0.7175(5) 0.4775(3) 0.0255(9) Uani 1 1 d . . .
C2 C 1.2388(6) 0.8444(5) 0.5369(3) 0.0233(8) Uani 1 1 d . . .
C3 C 1.2867(7) 0.9829(5) 0.4908(4) 0.0362(11) Uani 1 1 d . . .
H3 H 1.3539 1.0011 0.4217 0.043 Uiso 1 1 calc R . .
C4 C 1.2340(7) 1.0957(5) 0.5480(4) 0.0348(11) Uani 1 1 d . . .
H4 H 1.2628 1.1907 0.5176 0.042 Uiso 1 1 calc R . .
C5 C 1.1379(5) 1.0636(5) 0.6512(3) 0.0234(8) Uani 1 1 d . . .
C6 C 1.0988(5) 0.9199(4) 0.6933(3) 0.0213(8) Uani 1 1 d . . .
H6 H 1.0374 0.8976 0.7635 0.026 Uiso 1 1 calc R . .
C7 C 1.0698(5) 1.1813(4) 0.7187(3) 0.0219(8) Uani 1 1 d . . .
C8 C 0.6353(6) 0.7461(6) 0.7749(4) 0.0355(11) Uani 1 1 d . . .
C9 C 0.5303(5) 0.8742(5) 0.8262(3) 0.0232(8) Uani 1 1 d . A .
C10 C 0.6049(5) 0.9982(5) 0.8177(3) 0.0237(9) Uani 1 1 d . . .
H10 H 0.7227 1.0046 0.7813 0.028 Uiso 1 1 calc R A .
C11 C 0.5032(5) 1.1150(5) 0.8640(3) 0.0240(8) Uani 1 1 d . A .
H11 H 0.5500 1.2014 0.8577 0.029 Uiso 1 1 calc R . .
C12 C 0.3306(5) 1.0982(4) 0.9196(3) 0.0203(8) Uani 1 1 d . . .
C13 C 0.3553(5) 0.8657(5) 0.8821(3) 0.0244(9) Uani 1 1 d . . .
H13 H 0.3047 0.7816 0.8872 0.029 Uiso 1 1 calc R A .
C14 C 0.2093(6) 1.2155(5) 0.9749(3) 0.0226(8) Uani 1 1 d . A .
O13 O 0.4713(16) 0.4995(15) 0.0326(8) 0.078(3) Uani 0.50 1 d PU . .

loop_
_atom_site_aniso_label
_atom_site_aniso_U_11
_atom_site_aniso_U_22
_atom_site_aniso_U_33
_atom_site_aniso_U_23
_atom_site_aniso_U_13
_atom_site_aniso_U_12
Tb1 0.01918(11) 0.01394(11) 0.02000(11) -0.00886(7) 0.00220(7) -0.00221(7)
Cu1 0.0159(3) 0.0268(4) 0.0388(4) -0.0206(3) 0.0036(3) 0.0012(3)
O1 0.0453(19) 0.0262(17) 0.0213(15) -0.0122(12) 0.0045(13) -0.0117(14)
O2 0.060(2) 0.0331(19) 0.0320(18) -0.0177(15) 0.0219(16) -0.0117(17)
O3 0.0396(18) 0.0219(16) 0.0290(16) -0.0117(13) 0.0009(14) -0.0037(13)
O4 0.0346(17) 0.0180(16) 0.0429(19) -0.0147(13) 0.0056(14) -0.0047(13)
O5 0.0162(14) 0.0246(15) 0.0317(16) -0.0156(12) 0.0014(12) 0.0010(11)
O6 0.024(4) 0.034(5) 0.059(5) -0.032(4) -0.008(4) -0.002(3)
O6' 0.021(4) 0.055(7) 0.115(9) -0.060(6) 0.006(5) -0.008(4)
O7 0.0230(15) 0.0293(17) 0.0314(16) -0.0171(13) 0.0036(12) 0.0030(12)
O8 0.0348(17) 0.0212(16) 0.0407(18) -0.0144(13) -0.0066(14) 0.0017(13)
O9 0.053(2) 0.0234(17) 0.0373(18) -0.0122(14) 0.0151(16) -0.0115(15)
O10 0.0350(17) 0.0246(16) 0.0233(15) -0.0097(12) -0.0022(12) -0.0018(13)
O11 0.0308(17) 0.042(2) 0.0419(19) -0.0235(15) -0.0082(14) -0.0033(14)
O12 0.0256(16) 0.0352(19) 0.0460(19) -0.0252(15) -0.0032(14) 0.0023(13)
N1 0.0212(16) 0.0166(17) 0.0216(17) -0.0063(13) 0.0010(13) -0.0037(13)
N2 0.0173(16) 0.0250(19) 0.0268(18) -0.0112(14) -0.0018(13) 0.0003(13)
C1 0.029(2) 0.023(2) 0.023(2) -0.0093(17) 0.0020(17) -0.0028(17)
C2 0.025(2) 0.020(2) 0.022(2) -0.0078(16) 0.0015(16) -0.0021(16)
C3 0.052(3) 0.027(2) 0.024(2) -0.0094(18) 0.013(2) -0.011(2)
C4 0.046(3) 0.018(2) 0.036(3) -0.0063(19) 0.007(2) -0.0100(19)
C5 0.025(2) 0.018(2) 0.029(2) -0.0119(16) -0.0017(17) -0.0024(16)
C6 0.022(2) 0.018(2) 0.022(2) -0.0072(16) 0.0005(16) -0.0019(15)
C7 0.022(2) 0.0145(19) 0.030(2) -0.0074(16) -0.0059(16) -0.0007(15)
C8 0.020(2) 0.039(3) 0.055(3) -0.034(2) 0.002(2) -0.0018(19)
C9 0.0188(19) 0.025(2) 0.027(2) -0.0128(17) -0.0045(16) 0.0041(16)
C10 0.0184(19) 0.026(2) 0.025(2) -0.0096(17) 0.0005(16) -0.0007(16)
C11 0.024(2) 0.020(2) 0.028(2) -0.0079(16) -0.0002(16) -0.0035(16)
C12 0.023(2) 0.019(2) 0.0189(19) -0.0093(15) -0.0029(15) 0.0028(15)
C13 0.0178(19) 0.023(2) 0.035(2) -0.0160(18) -0.0047(17) 0.0016(16)
C14 0.028(2) 0.020(2) 0.0198(19) -0.0078(16) -0.0073(16) 0.0051(16)
O13 0.071(6) 0.091(6) 0.079(7) -0.025(6) -0.001(6) -0.033(5)

loop_
_atom_type_symbol
_atom_type_description
_atom_type_scat_dispersion_real
_atom_type_scat_dispersion_imag
_atom_type_scat_source
C C 0.0033 0.0016 'International Tables Vol C Tables 4.2.6.8 and 6.1.1.4'
H H 0.0000 0.0000 'International Tables Vol C Tables 4.2.6.8 and 6.1.1.4'
N N 0.0061 0.0033 'International Tables Vol C Tables 4.2.6.8 and 6.1.1.4'
O O 0.0106 0.0060 'International Tables Vol C Tables 4.2.6.8 and 6.1.1.4'
Cu Cu 0.3201 1.2651 'International Tables Vol C Tables 4.2.6.8 and 6.1.1.4'
Tb Tb -0.1723 4.1537 'International Tables Vol C Tables 4.2.6.8 and 6.1.1.4'

loop_
_geom_angle_atom_site_label_1
_geom_angle_atom_site_label_2
_geom_angle_atom_site_label_3
_geom_angle
_geom_angle_site_symmetry_1
_geom_angle_site_symmetry_3
O11 Tb1 O4 80.89(12) . 1_545
O11 Tb1 O1 77.33(12) . .
O4 Tb1 O1 83.81(11) 1_545 .
O11 Tb1 O5 73.03(10) . .
O4 Tb1 O5 141.61(10) 1_545 .
O1 Tb1 O5 116.23(11) . .
O11 Tb1 O9 82.53(13) . .
O4 Tb1 O9 74.22(11) 1_545 .
O1 Tb1 O9 152.24(12) . .
O5 Tb1 O9 74.86(11) . .
O11 Tb1 O12 145.14(11) . .
O4 Tb1 O12 73.60(11) 1_545 .
O1 Tb1 O12 76.66(12) . .
O5 Tb1 O12 140.22(10) . .
O9 Tb1 O12 111.99(12) . .
O11 Tb1 O10 145.63(11) . .
O4 Tb1 O10 116.30(11) 1_545 .
O1 Tb1 O10 131.24(11) . .
O5 Tb1 O10 76.21(10) . .
O9 Tb1 O10 74.92(12) . .
O12 Tb1 O10 68.73(10) . .
O11 Tb1 N1 106.14(12) . .
O4 Tb1 N1 144.78(10) 1_545 .
O1 Tb1 N1 65.00(10) . .
O5 Tb1 N1 71.16(10) . .
O9 Tb1 N1 140.25(11) . .
O12 Tb1 N1 83.19(11) . .
O10 Tb1 N1 77.48(10) . .
O7 Cu1 O7 179.999(2) 2_577 .
O7 Cu1 N2 83.38(13) 2_577 2_577
O7 Cu1 N2 96.62(13) . 2_577
O7 Cu1 N2 96.62(13) 2_577 .
O7 Cu1 N2 83.38(13) . .
N2 Cu1 N2 180.0 2_577 .
C1 O1 Tb1 126.2(3) . .
C7 O4 Tb1 141.0(3) . 1_565
C8 O5 Tb1 136.8(3) . .
C14 O7 Cu1 114.6(2) . .
Tb1 O9 H9A 120.1 . .
Tb1 O9 H9B 119.9 . .
H9A O9 H9B 120.0 . .
Tb1 O10 H10A 119.9 . .
Tb1 O10 H10B 120.1 . .
H10A O10 H10B 120.0 . .
Tb1 O11 H11A 120.0 . .
Tb1 O11 H11B 120.0 . .
H11A O11 H11B 120.0 . .
Tb1 O12 H12A 120.0 . .
Tb1 O12 H12B 120.0 . .
H12A O12 H12B 120.0 . .
C6 N1 C2 117.8(3) . .
C6 N1 Tb1 125.1(3) . .
C2 N1 Tb1 116.9(2) . .
C13 N2 C12 119.0(4) . .
C13 N2 Cu1 129.3(3) . .
C12 N2 Cu1 111.3(3) . .
O2 C1 O1 126.0(4) . .
O2 C1 C2 118.7(4) . .
O1 C1 C2 115.3(3) . .
N1 C2 C3 122.4(4) . .
N1 C2 C1 114.8(3) . .
C3 C2 C1 122.8(4) . .
C2 C3 C4 119.5(4) . .
C2 C3 H3 120.3 . .
C4 C3 H3 120.3 . .
C5 C4 C3 118.6(4) . .
C5 C4 H4 120.7 . .
C3 C4 H4 120.7 . .
C4 C5 C6 118.5(4) . .
C4 C5 C7 122.2(4) . .
C6 C5 C7 119.2(4) . .
N1 C6 C5 123.1(4) . .
N1 C6 H6 118.4 . .
C5 C6 H6 118.4 . .
O3 C7 O4 125.8(4) . .
O3 C7 C5 117.7(4) . .
O4 C7 C5 116.5(4) . .
O5 C8 O6 124.7(5) . .
O5 C8 O6' 121.0(6) . .
O6 C8 O6' 39.8(5) . .
O5 C8 C9 117.1(4) . .
O6 C8 C9 114.0(5) . .
O6' C8 C9 117.8(5) . .
C10 C9 C13 119.5(4) . .
C10 C9 C8 121.2(4) . .
C13 C9 C8 119.3(4) . .
C9 C10 C11 119.6(4) . .
C9 C10 H10 120.2 . .
C11 C10 H10 120.2 . .
C12 C11 C10 117.9(4) . .
C12 C11 H11 121.1 . .
C10 C11 H11 121.1 . .
N2 C12 C11 122.6(4) . .
N2 C12 C14 114.8(4) . .
C11 C12 C14 122.7(4) . .
N2 C13 C9 121.5(4) . .
N2 C13 H13 119.3 . .
C9 C13 H13 119.3 . .
O8 C14 O7 124.4(4) . .
O8 C14 C12 120.6(4) . .
O7 C14 C12 115.0(4) . .

loop_
_geom_bond_atom_site_label_1
_geom_bond_atom_site_label_2
_geom_bond_distance
_geom_bond_site_symmetry_2
Tb1 O11 2.340(3) .
Tb1 O4 2.343(3) 1_545
Tb1 O1 2.355(3) .
Tb1 O5 2.377(3) .
Tb1 O9 2.400(3) .
Tb1 O12 2.403(3) .
Tb1 O10 2.412(3) .
Tb1 N1 2.555(3) .
Cu1 O7 1.949(3) 2_577
Cu1 O7 1.949(3) .
Cu1 N2 1.986(3) 2_577
Cu1 N2 1.986(3) .
O1 C1 1.271(5) .
O2 C1 1.234(5) .
O3 C7 1.251(5) .
O4 C7 1.255(5) .
O4 Tb1 2.343(3) 1_565
O5 C8 1.251(5) .
O6 C8 1.286(9) .
O6' C8 1.290(10) .
O7 C14 1.289(5) .
O8 C14 1.226(5) .
O9 H9A 0.8500 .
O9 H9B 0.8500 .
O10 H10A 0.8500 .
O10 H10B 0.8500 .
O11 H11A 0.8500 .
O11 H11B 0.8500 .
O12 H12A 0.8500 .
O12 H12B 0.8501 .
N1 C6 1.338(5) .
N1 C2 1.349(5) .
N2 C13 1.338(5) .
N2 C12 1.346(5) .
C1 C2 1.523(6) .
C2 C3 1.374(6) .
C3 C4 1.389(6) .
C3 H3 0.9300 .
C4 C5 1.381(6) .
C4 H4 0.9300 .
C5 C6 1.389(6) .
C5 C7 1.522(5) .
C6 H6 0.9300 .
C8 C9 1.519(6) .
C9 C10 1.369(6) .
C9 C13 1.387(6) .
C10 C11 1.393(6) .
C10 H10 0.9300 .
C11 C12 1.382(6) .
C11 H11 0.9300 .
C12 C14 1.508(5) .
C13 H13 0.9300 .
O13 O13 0.869(17) 2_665

loop_
_geom_torsion_atom_site_label_1
_geom_torsion_atom_site_label_2
_geom_torsion_atom_site_label_3
_geom_torsion_atom_site_label_4
_geom_torsion
_geom_torsion_site_symmetry_1
O11 Tb1 O1 C1 126.2(4) .
O4 Tb1 O1 C1 -151.8(4) 1_545
O5 Tb1 O1 C1 62.6(4) .
O9 Tb1 O1 C1 170.7(3) .
O12 Tb1 O1 C1 -77.2(4) .
O10 Tb1 O1 C1 -31.9(4) .
N1 Tb1 O1 C1 11.4(3) .
O11 Tb1 O5 C8 36.7(5) .
O4 Tb1 O5 C8 -12.7(5) 1_545
O1 Tb1 O5 C8 102.7(5) .
O9 Tb1 O5 C8 -50.0(5) .
O12 Tb1 O5 C8 -156.3(4) .
O10 Tb1 O5 C8 -127.8(5) .
N1 Tb1 O5 C8 150.9(5) .
O7 Cu1 O7 C14 -72(48) 2_577
N2 Cu1 O7 C14 -171.3(3) 2_577
N2 Cu1 O7 C14 8.7(3) .
O11 Tb1 N1 C6 104.5(3) .
O4 Tb1 N1 C6 -158.4(3) 1_545
O1 Tb1 N1 C6 171.7(4) .
O5 Tb1 N1 C6 39.3(3) .
O9 Tb1 N1 C6 6.6(4) .
O12 Tb1 N1 C6 -109.9(3) .
O10 Tb1 N1 C6 -40.2(3) .
O11 Tb1 N1 C2 -70.5(3) .
O4 Tb1 N1 C2 26.7(4) 1_545
O1 Tb1 N1 C2 -3.2(3) .
O5 Tb1 N1 C2 -135.7(3) .
O9 Tb1 N1 C2 -168.3(3) .
O12 Tb1 N1 C2 75.2(3) .
O10 Tb1 N1 C2 144.8(3) .
O7 Cu1 N2 C13 -0.7(4) 2_577
O7 Cu1 N2 C13 179.3(4) .
N2 Cu1 N2 C13 -97(71) 2_577
O7 Cu1 N2 C12 171.9(3) 2_577
O7 Cu1 N2 C12 -8.1(3) .
N2 Cu1 N2 C12 76(71) 2_577
Tb1 O1 C1 O2 163.4(4) .
Tb1 O1 C1 C2 -16.9(5) .
C6 N1 C2 C3 0.1(6) .
Tb1 N1 C2 C3 175.4(4) .
C6 N1 C2 C1 -178.1(4) .
Tb1 N1 C2 C1 -2.8(4) .
O2 C1 C2 N1 -168.4(4) .
O1 C1 C2 N1 11.8(6) .
O2 C1 C2 C3 13.4(7) .
O1 C1 C2 C3 -166.4(5) .
N1 C2 C3 C4 -1.7(8) .
C1 C2 C3 C4 176.4(5) .
C2 C3 C4 C5 1.4(8) .
C3 C4 C5 C6 0.3(7) .
C3 C4 C5 C7 -178.2(4) .
C2 N1 C6 C5 1.8(6) .
Tb1 N1 C6 C5 -173.1(3) .
C4 C5 C6 N1 -2.0(6) .
C7 C5 C6 N1 176.5(4) .
Tb1 O4 C7 O3 -14.5(8) 1_565
Tb1 O4 C7 C5 164.1(3) 1_565
C4 C5 C7 O3 172.1(4) .
C6 C5 C7 O3 -6.3(6) .
C4 C5 C7 O4 -6.6(6) .
C6 C5 C7 O4 174.9(4) .
Tb1 O5 C8 O6 -34.1(10) .
Tb1 O5 C8 O6' 13.5(10) .
Tb1 O5 C8 C9 170.3(3) .
O5 C8 C9 C10 23.3(7) .
O6 C8 C9 C10 -134.9(6) .
O6' C8 C9 C10 -179.2(8) .
O5 C8 C9 C13 -157.2(4) .
O6 C8 C9 C13 44.6(8) .
O6' C8 C9 C13 0.4(9) .
C13 C9 C10 C11 -0.9(6) .
C8 C9 C10 C11 178.7(4) .
C9 C10 C11 C12 1.7(6) .
C13 N2 C12 C11 -0.2(6) .
Cu1 N2 C12 C11 -173.7(3) .
C13 N2 C12 C14 179.9(3) .
Cu1 N2 C12 C14 6.4(4) .
C10 C11 C12 N2 -1.1(6) .
C10 C11 C12 C14 178.7(4) .
C12 N2 C13 C9 1.1(6) .
Cu1 N2 C13 C9 173.3(3) .
C10 C9 C13 N2 -0.5(6) .
C8 C9 C13 N2 179.9(4) .
Cu1 O7 C14 O8 173.8(3) .
Cu1 O7 C14 C12 -7.5(4) .
N2 C12 C14 O8 179.4(4) .
C11 C12 C14 O8 -0.5(6) .
N2 C12 C14 O7 0.5(5) .
C11 C12 C14 O7 -179.4(4) .
